data_7238500
loop_
_publ_author_name
'Xu, Hong-Yu'
'Zhao, Fang-Hua'
'Che, Yun-Xia'
'Zheng, Ji-Min'

_publ_section_title
;
 Three 3d--4f heterometallic complexes constructed from oxalic acid and
 benzimidazole-5,6-dicarboxylic acid
;
_journal_issue 20
_journal_name_full CrystEngComm
_journal_page_first 6869
_journal_paper_doi 10.1039/c2ce25859e
_journal_volume 14
_journal_year 2012
_chemical_formula_sum 'C40 H32 Co3 N8 Nd2 O32'
_chemical_formula_weight 1602.01
_space_group_IT_number 14
_space_group_name_Hall '-P 2ybc'
_space_group_name_H-M_alt 'P 1 21/c 1'
_symmetry_cell_setting monoclinic
_symmetry_space_group_name_H-M 'P 1 21/c 1'
_atom_sites_solution_hydrogens geom
_atom_sites_solution_primary direct
_atom_sites_solution_secondary difmap
_audit_creation_method SHELXL-97
_cell_angle_alpha 90.00
_cell_angle_beta 99.05(3)
_cell_angle_gamma 90.00
_cell_formula_units_Z 2
_cell_length_a 10.467(2)
_cell_length_b 7.6374(15)
_cell_length_c 30.492(6)
_cell_measurement_reflns_used 20070
_cell_measurement_temperature 153(2)
_cell_measurement_theta_max 27.505
_cell_measurement_theta_min 3.085
_cell_volume 2407.2(8)
_computing_cell_refinement 'Bruker XSCANS'
_computing_data_collection 'Bruker XSCANS'
_computing_data_reduction 'Bruker SHELXTL'
_computing_molecular_graphics 'Bruker SHELXTL'
_computing_publication_material 'Bruker SHELXTL'
_computing_structure_refinement 'SHELXL-97 (Sheldrick, 1997)'
_computing_structure_solution 'SHELXS-97 (Sheldrick, 1990)'
_diffrn_ambient_temperature 153(2)
_diffrn_measured_fraction_theta_full 0.999
_diffrn_measured_fraction_theta_max 0.999
_diffrn_measurement_device_type 'Bruker P4'
_diffrn_measurement_method '\w scans'
_diffrn_radiation_monochromator graphite
_diffrn_radiation_source 'fine-focus sealed tube'
_diffrn_radiation_type MoK\a
_diffrn_radiation_wavelength 0.71073
_diffrn_reflns_av_R_equivalents 0.0584
_diffrn_reflns_av_sigmaI/netI 0.0574
_diffrn_reflns_limit_h_max 13
_diffrn_reflns_limit_h_min -13
_diffrn_reflns_limit_k_max 9
_diffrn_reflns_limit_k_min -9
_diffrn_reflns_limit_l_max 34
_diffrn_reflns_limit_l_min -39
_diffrn_reflns_number 22900
_diffrn_reflns_theta_full 27.48
_diffrn_reflns_theta_max 27.48
_diffrn_reflns_theta_min 3.09
_exptl_absorpt_coefficient_mu 3.249
_exptl_absorpt_correction_T_max 0.5627
_exptl_absorpt_correction_T_min 0.5627
_exptl_absorpt_correction_type multi-scan
_exptl_absorpt_process_details sadabs
_exptl_crystal_colour Purple
_exptl_crystal_density_diffrn 2.210
_exptl_crystal_density_method 'not measured'
_exptl_crystal_description sheet
_exptl_crystal_F_000 1570
_exptl_crystal_size_max 0.20
_exptl_crystal_size_mid 0.20
_exptl_crystal_size_min 0.20
_refine_diff_density_max 1.120
_refine_diff_density_min -1.081
_refine_diff_density_rms 0.142
_refine_ls_extinction_method none
_refine_ls_goodness_of_fit_ref 1.027
_refine_ls_hydrogen_treatment constr
_refine_ls_matrix_type full
_refine_ls_number_parameters 385
_refine_ls_number_reflns 5499
_refine_ls_number_restraints 0
_refine_ls_restrained_S_all 1.027
_refine_ls_R_factor_all 0.0319
_refine_ls_R_factor_gt 0.0285
_refine_ls_shift/su_max 0.004
_refine_ls_shift/su_mean 0.000
_refine_ls_structure_factor_coef Fsqd
_refine_ls_weighting_details 'calc w=1/[\s^2^(Fo^2^)+(0.0240P)^2^+3.6708P] where P=(Fo^2^+2Fc^2^)/3'
_refine_ls_weighting_scheme calc
_refine_ls_wR_factor_gt 0.0688
_refine_ls_wR_factor_ref 0.0707
_reflns_number_gt 5061
_reflns_number_total 5499
_reflns_threshold_expression >2sigma(I)
_cod_data_source_file c2ce25859e.txt
_cod_data_source_block 2Nd
_cod_depositor_comments
;
The following automatic conversions were performed:

data item '_symmetry_cell_setting' value 'Monoclinic' was changed to
'monoclinic' in accordance with the
/home/saulius/struct/COD-crude-data/automatic-downloads/DataCite-retrospective/RSC/depositions/lib/dictionaries/cif_core.dic
dictionary named 'cif_core.dic' version 2.4.2 last updated on
2011-04-26.

Automatic conversion script
Id: cif_fix_values 6909 2019-04-08 15:41:33Z antanas 
;
_cod_original_cell_volume 2407.3(8)
_cod_original_sg_symbol_H-M P2(1)/c
_cod_database_code 7238500

loop_
_symmetry_equiv_pos_as_xyz
'x, y, z'
'-x, y+1/2, -z+1/2'
'-x, -y, -z'
'x, -y-1/2, z-1/2'

loop_
_atom_site_label
_atom_site_type_symbol
_atom_site_fract_x
_atom_site_fract_y
_atom_site_fract_z
_atom_site_U_iso_or_equiv
_atom_site_adp_type
_atom_site_occupancy
_atom_site_symmetry_multiplicity
_atom_site_calc_flag
_atom_site_refinement_flags
C1 C 0.2099(3) 0.0296(4) 0.95539(10) 0.0188(6) Uani 1 1 d .
C2 C 0.1049(3) -0.0677(4) 0.92279(10) 0.0188(6) Uani 1 1 d .
C3 C 0.5553(3) 0.1507(3) 0.86095(9) 0.0151(5) Uani 1 1 d .
C4 C 0.6730(3) 0.2552(3) 0.87909(9) 0.0144(5) Uani 1 1 d .
C5 C 0.7647(3) 0.1745(4) 0.91042(10) 0.0189(6) Uani 1 1 d .
H5 H 0.7565 0.0552 0.9183 0.023 Uiso 1 1 calc R
C6 C 0.8687(3) 0.2751(4) 0.92973(10) 0.0178(5) Uani 1 1 d .
C7 C 0.8822(3) 0.4495(4) 0.91647(10) 0.0206(6) Uani 1 1 d .
C8 C 0.7905(3) 0.5319(4) 0.88586(10) 0.0218(6) Uani 1 1 d .
H8 H 0.7997 0.6509 0.8778 0.026 Uiso 1 1 calc R
C9 C 0.6845(3) 0.4332(4) 0.86744(9) 0.0169(5) Uani 1 1 d .
C10 C 0.5849(3) 0.5135(4) 0.83320(9) 0.0174(5) Uani 1 1 d .
C11 C 1.0475(3) 0.3716(4) 0.96610(12) 0.0245(7) Uani 1 1 d .
H11 H 1.1272 0.3781 0.9858 0.029 Uiso 1 1 calc R
C12 C 0.2622(3) 0.0017(3) 0.76696(10) 0.0143(5) Uani 1 1 d .
C13 C 0.1579(2) -0.0601(3) 0.73042(9) 0.0137(5) Uani 1 1 d .
C14 C 0.0668(3) 0.0604(3) 0.71152(10) 0.0181(6) Uani 1 1 d .
H14 H 0.0777 0.1823 0.7170 0.022 Uiso 1 1 calc R
C15 C -0.0414(3) -0.0052(4) 0.68412(10) 0.0186(6) Uani 1 1 d .
C16 C -0.0606(3) -0.1852(4) 0.67557(10) 0.0174(5) Uani 1 1 d .
C17 C 0.0346(3) -0.3042(3) 0.69280(10) 0.0163(5) Uani 1 1 d .
H17 H 0.0251 -0.4254 0.6861 0.020 Uiso 1 1 calc R
C18 C 0.1432(2) -0.2419(3) 0.71984(9) 0.0148(5) Uani 1 1 d .
C19 C 0.2486(3) -0.3687(3) 0.73488(10) 0.0157(6) Uani 1 1 d .
C20 C -0.2286(3) -0.0521(4) 0.64154(12) 0.0288(7) Uani 1 1 d .
H20 H -0.3105 -0.0294 0.6242 0.035 Uiso 1 1 calc R
Co1 Co 0.0000 0.0000 1.0000 0.01639(12) Uani 1 2 d S
Co2 Co 0.28631(4) 0.05381(5) 0.869886(13) 0.01614(9) Uani 1 1 d .
N1 N 0.9731(2) 0.2314(3) 0.96174(9) 0.0200(5) Uani 1 1 d .
N2 N 0.9989(3) 0.5039(3) 0.93977(10) 0.0264(6) Uani 1 1 d .
H2 H 1.0351 0.6070 0.9377 0.032 Uiso 1 1 calc R
N3 N -0.1799(2) -0.2103(3) 0.64869(9) 0.0219(5) Uani 1 1 d .
N4 N -0.1500(3) 0.0748(3) 0.66144(10) 0.0271(6) Uani 1 1 d .
H4 H -0.1654 0.1881 0.6601 0.033 Uiso 1 1 calc R
Nd1 Nd 0.551791(13) -0.128182(17) 0.768103(5) 0.01191(6) Uani 1 1 d .
O1 O 0.0097(2) -0.1285(3) 0.93881(8) 0.0226(5) Uani 1 1 d .
O2 O 0.1969(2) 0.0358(3) 0.99567(7) 0.0240(5) Uani 1 1 d .
O3 O 0.1222(2) -0.0803(3) 0.88354(7) 0.0225(4) Uani 1 1 d .
O4 O 0.3004(2) 0.0946(3) 0.93879(8) 0.0274(5) Uani 1 1 d .
O5 O 0.45508(19) 0.1862(3) 0.87716(7) 0.0192(4) Uani 1 1 d .
O6 O 0.5656(2) 0.0292(3) 0.83447(7) 0.0210(4) Uani 1 1 d .
O7 O 0.5087(2) 0.4138(3) 0.80887(7) 0.0218(4) Uani 1 1 d .
O8 O 0.5830(2) 0.6789(3) 0.83023(7) 0.0243(5) Uani 1 1 d .
O9 O 0.2474(2) -0.0393(3) 0.80509(7) 0.0243(5) Uani 1 1 d .
O10 O 0.35833(18) 0.0899(3) 0.75723(7) 0.0180(4) Uani 1 1 d .
O11 O 0.36292(18) -0.3146(2) 0.74952(7) 0.0174(4) Uani 1 1 d .
O12 O 0.22682(19) -0.5313(3) 0.73093(8) 0.0225(5) Uani 1 1 d .
O13 O 0.3927(2) -0.1906(3) 0.88531(8) 0.0299(5) Uani 1 1 d .
H13A H 0.4355 -0.1966 0.9112 0.045 Uiso 1 1 d R
H13B H 0.4443 -0.2161 0.8674 0.045 Uiso 1 1 d R
O14 O 0.4883(4) 0.4000(5) 0.95461(14) 0.0828(13) Uani 1 1 d .
H14A H 0.4852 0.3146 0.9365 0.124 Uiso 1 1 d R
H14B H 0.5536 0.3764 0.9742 0.124 Uiso 1 1 d R
O15 O 0.5749(5) 0.7654(8) 0.96524(16) 0.1174(19) Uani 1 1 d .
H15B H 0.5516 0.8686 0.9710 0.176 Uiso 1 1 d R
H15A H 0.6540 0.7650 0.9617 0.176 Uiso 1 1 d R
O16 O 0.2722(4) 0.6359(5) 0.97020(17) 0.0907(15) Uani 1 1 d .
H16A H 0.3359 0.5660 0.9699 0.136 Uiso 1 1 d R
H16B H 0.2924 0.7387 0.9796 0.136 Uiso 1 1 d R

loop_
_atom_site_aniso_label
_atom_site_aniso_U_11
_atom_site_aniso_U_22
_atom_site_aniso_U_33
_atom_site_aniso_U_23
_atom_site_aniso_U_13
_atom_site_aniso_U_12
C1 0.0164(14) 0.0214(14) 0.0187(14) 0.0003(12) 0.0027(11) 0.0011(10)
C2 0.0199(14) 0.0148(13) 0.0218(15) 0.0014(12) 0.0036(11) 0.0006(10)
C3 0.0182(13) 0.0131(12) 0.0128(13) 0.0030(11) -0.0010(10) 0.0007(9)
C4 0.0156(13) 0.0130(12) 0.0143(13) -0.0018(11) 0.0013(10) 0.0000(9)
C5 0.0193(14) 0.0142(12) 0.0231(15) 0.0040(12) 0.0025(11) -0.0015(10)
C6 0.0178(13) 0.0159(13) 0.0191(14) 0.0029(11) 0.0013(11) 0.0000(10)
C7 0.0229(15) 0.0157(13) 0.0223(15) -0.0007(12) 0.0014(12) -0.0043(10)
C8 0.0267(15) 0.0135(13) 0.0239(16) 0.0029(12) -0.0002(12) -0.0031(11)
C9 0.0213(14) 0.0144(12) 0.0147(13) 0.0006(11) 0.0020(11) 0.0000(10)
C10 0.0248(15) 0.0142(12) 0.0129(13) 0.0002(11) 0.0016(11) 0.0026(10)
C11 0.0209(15) 0.0247(16) 0.0261(17) 0.0018(13) -0.0021(13) -0.0034(11)
C12 0.0136(12) 0.0105(11) 0.0191(14) -0.0026(11) 0.0030(10) 0.0029(9)
C13 0.0119(12) 0.0134(12) 0.0158(13) 0.0000(11) 0.0021(10) -0.0010(9)
C14 0.0176(13) 0.0119(12) 0.0239(15) -0.0010(12) 0.0006(11) 0.0001(10)
C15 0.0166(13) 0.0180(13) 0.0201(14) 0.0017(12) -0.0004(11) 0.0026(10)
C16 0.0136(13) 0.0169(13) 0.0207(14) -0.0006(12) 0.0001(11) -0.0009(10)
C17 0.0129(12) 0.0142(12) 0.0210(14) -0.0017(11) 0.0002(10) 0.0005(9)
C18 0.0114(12) 0.0144(12) 0.0184(14) 0.0012(11) 0.0020(10) 0.0004(9)
C19 0.0116(12) 0.0150(13) 0.0203(15) -0.0029(11) 0.0023(11) 0.0007(9)
C20 0.0204(15) 0.0236(15) 0.0372(19) 0.0028(14) -0.0115(13) 0.0016(11)
Co1 0.0148(3) 0.0187(3) 0.0159(3) 0.0030(2) 0.0031(2) -0.00079(19)
Co2 0.01557(18) 0.01707(19) 0.01579(19) -0.00059(15) 0.00250(14) -0.00303(13)
N1 0.0166(12) 0.0198(12) 0.0219(13) 0.0032(10) -0.0020(10) -0.0028(9)
N2 0.0245(14) 0.0217(13) 0.0304(15) 0.0032(12) -0.0044(11) -0.0104(10)
N3 0.0160(12) 0.0191(12) 0.0280(14) 0.0016(11) -0.0042(10) 0.0014(9)
N4 0.0228(13) 0.0143(11) 0.0394(17) 0.0023(12) -0.0105(12) 0.0039(9)
Nd1 0.01145(8) 0.00914(8) 0.01427(9) 0.00005(5) -0.00068(6) -0.00043(4)
O1 0.0233(11) 0.0221(11) 0.0238(12) -0.0010(9) 0.0083(9) -0.0062(8)
O2 0.0181(10) 0.0365(12) 0.0171(10) 0.0021(10) 0.0022(8) -0.0018(8)
O3 0.0245(11) 0.0252(10) 0.0188(11) -0.0032(9) 0.0061(9) -0.0061(8)
O4 0.0225(11) 0.0391(12) 0.0212(12) -0.0043(10) 0.0056(9) -0.0112(9)
O5 0.0163(10) 0.0205(10) 0.0208(11) -0.0016(9) 0.0031(8) -0.0019(8)
O6 0.0258(11) 0.0165(10) 0.0195(11) -0.0042(9) 0.0001(9) 0.0008(8)
O7 0.0271(11) 0.0192(10) 0.0168(10) 0.0001(9) -0.0038(8) -0.0009(8)
O8 0.0403(13) 0.0113(9) 0.0190(11) 0.0022(9) -0.0026(9) 0.0023(8)
O9 0.0294(12) 0.0282(11) 0.0155(10) -0.0031(9) 0.0039(9) -0.0067(9)
O10 0.0137(10) 0.0150(9) 0.0251(11) 0.0012(9) 0.0025(8) -0.0033(7)
O11 0.0114(9) 0.0151(9) 0.0246(11) -0.0011(9) -0.0002(8) 0.0002(7)
O12 0.0132(10) 0.0131(9) 0.0400(13) -0.0012(9) 0.0009(9) 0.0010(7)
O13 0.0342(13) 0.0266(11) 0.0297(13) 0.0038(11) 0.0076(10) 0.0043(9)
O14 0.092(3) 0.093(3) 0.066(3) -0.042(2) 0.022(2) -0.028(2)
O15 0.109(4) 0.154(5) 0.077(3) 0.005(3) -0.022(3) -0.059(4)
O16 0.068(3) 0.074(3) 0.125(5) -0.013(3) 0.000(3) -0.005(2)

loop_
_atom_type_symbol
_atom_type_description
_atom_type_scat_dispersion_real
_atom_type_scat_dispersion_imag
_atom_type_scat_source
C C 0.0033 0.0016 'International Tables Vol C Tables 4.2.6.8 and 6.1.1.4'
H H 0.0000 0.0000 'International Tables Vol C Tables 4.2.6.8 and 6.1.1.4'
N N 0.0061 0.0033 'International Tables Vol C Tables 4.2.6.8 and 6.1.1.4'
O O 0.0106 0.0060 'International Tables Vol C Tables 4.2.6.8 and 6.1.1.4'
Co Co 0.3494 0.9721 'International Tables Vol C Tables 4.2.6.8 and 6.1.1.4'
Nd Nd -0.1943 3.0179 'International Tables Vol C Tables 4.2.6.8 and 6.1.1.4'

loop_
_geom_angle_atom_site_label_1
_geom_angle_atom_site_label_2
_geom_angle_atom_site_label_3
_geom_angle
_geom_angle_site_symmetry_1
_geom_angle_site_symmetry_3
O4 C1 O2 126.0(3) . .
O4 C1 C2 116.0(3) . .
O2 C1 C2 118.0(2) . .
O3 C2 O1 125.9(3) . .
O3 C2 C1 117.3(2) . .
O1 C2 C1 116.8(3) . .
O6 C3 O5 125.3(3) . .
O6 C3 C4 119.0(2) . .
O5 C3 C4 115.4(2) . .
C5 C4 C9 121.5(3) . .
C5 C4 C3 117.2(2) . .
C9 C4 C3 121.1(2) . .
C6 C5 C4 117.3(3) . .
C6 C5 H5 121.4 . .
C4 C5 H5 121.4 . .
C5 C6 N1 130.2(3) . .
C5 C6 C7 120.7(3) . .
N1 C6 C7 109.0(3) . .
N2 C7 C8 132.6(3) . .
N2 C7 C6 105.0(3) . .
C8 C7 C6 122.4(3) . .
C7 C8 C9 117.0(3) . .
C7 C8 H8 121.5 . .
C9 C8 H8 121.5 . .
C8 C9 C4 121.0(3) . .
C8 C9 C10 119.2(3) . .
C4 C9 C10 119.7(3) . .
O7 C10 O8 124.1(3) . .
O7 C10 C9 118.3(2) . .
O8 C10 C9 117.6(3) . .
N1 C11 N2 112.9(3) . .
N1 C11 H11 123.5 . .
N2 C11 H11 123.5 . .
O9 C12 O10 124.7(3) . .
O9 C12 C13 115.6(2) . .
O10 C12 C13 119.8(2) . .
C14 C13 C18 120.6(3) . .
C14 C13 C12 118.1(2) . .
C18 C13 C12 120.7(2) . .
C13 C14 C15 117.0(3) . .
C13 C14 H14 121.5 . .
C15 C14 H14 121.5 . .
N4 C15 C14 132.2(3) . .
N4 C15 C16 104.9(3) . .
C14 C15 C16 122.8(3) . .
C17 C16 N3 130.9(3) . .
C17 C16 C15 119.7(3) . .
N3 C16 C15 109.4(2) . .
C18 C17 C16 118.4(3) . .
C18 C17 H17 120.8 . .
C16 C17 H17 120.8 . .
C17 C18 C13 121.3(2) . .
C17 C18 C19 117.5(2) . .
C13 C18 C19 121.1(2) . .
O12 C19 O11 119.7(2) . .
O12 C19 C18 119.8(3) . .
O11 C19 C18 120.4(2) . .
O12 C19 Nd1 56.26(13) . 2_646
O11 C19 Nd1 65.88(14) . 2_646
C18 C19 Nd1 160.5(2) . 2_646
N3 C20 N4 113.0(3) . .
N3 C20 H20 123.5 . .
N4 C20 H20 123.5 . .
O2 Co1 O2 180.000(1) . 3_557
O2 Co1 N1 84.44(9) . 1_455
O2 Co1 N1 95.56(9) 3_557 1_455
O2 Co1 N1 95.56(9) . 3_657
O2 Co1 N1 84.44(9) 3_557 3_657
N1 Co1 N1 180.000(1) 1_455 3_657
O2 Co1 O1 79.77(9) . .
O2 Co1 O1 100.23(9) 3_557 .
N1 Co1 O1 85.54(9) 1_455 .
N1 Co1 O1 94.46(9) 3_657 .
O2 Co1 O1 100.23(9) . 3_557
O2 Co1 O1 79.77(9) 3_557 3_557
N1 Co1 O1 94.46(9) 1_455 3_557
N1 Co1 O1 85.54(9) 3_657 3_557
O1 Co1 O1 180.000(1) . 3_557
O5 Co2 O9 108.25(9) . .
O5 Co2 O3 162.46(9) . .
O9 Co2 O3 88.71(9) . .
O5 Co2 O4 83.89(9) . .
O9 Co2 O4 166.21(9) . .
O3 Co2 O4 78.77(9) . .
O5 Co2 N3 91.00(9) . 2_556
O9 Co2 N3 91.18(10) . 2_556
O3 Co2 N3 93.15(9) . 2_556
O4 Co2 N3 95.22(10) . 2_556
O5 Co2 O13 89.81(9) . .
O9 Co2 O13 85.95(9) . .
O3 Co2 O13 86.88(9) . .
O4 Co2 O13 87.62(10) . .
N3 Co2 O13 177.12(10) 2_556 .
C11 N1 C6 105.3(3) . .
C11 N1 Co1 126.8(2) . 1_655
C6 N1 Co1 127.71(19) . 1_655
C11 N2 C7 107.7(3) . .
C11 N2 H2 126.2 . .
C7 N2 H2 126.2 . .
C20 N3 C16 105.0(3) . .
C20 N3 Co2 123.7(2) . 2_546
C16 N3 Co2 130.52(19) . 2_546
C20 N4 C15 107.7(2) . .
C20 N4 H4 126.2 . .
C15 N4 H4 126.2 . .
O6 Nd1 O7 139.72(7) . 2_646
O6 Nd1 O8 69.36(8) . 1_545
O7 Nd1 O8 149.19(8) 2_646 1_545
O6 Nd1 O12 84.48(8) . 2_656
O7 Nd1 O12 94.42(8) 2_646 2_656
O8 Nd1 O12 99.65(8) 1_545 2_656
O6 Nd1 O11 116.12(7) . .
O7 Nd1 O11 76.47(8) 2_646 .
O8 Nd1 O11 80.08(8) 1_545 .
O12 Nd1 O11 157.11(7) 2_656 .
O6 Nd1 O10 136.83(7) . 2_646
O7 Nd1 O10 82.28(7) 2_646 2_646
O8 Nd1 O10 72.79(7) 1_545 2_646
O12 Nd1 O10 82.09(7) 2_656 2_646
O11 Nd1 O10 75.94(6) . 2_646
O6 Nd1 O10 73.88(7) . .
O7 Nd1 O10 72.78(7) 2_646 .
O8 Nd1 O10 120.26(7) 1_545 .
O12 Nd1 O10 121.90(6) 2_656 .
O11 Nd1 O10 75.94(6) . .
O10 Nd1 O10 145.95(4) 2_646 .
O6 Nd1 O11 74.52(7) . 2_656
O7 Nd1 O11 73.75(7) 2_646 2_656
O8 Nd1 O11 135.61(7) 1_545 2_656
O12 Nd1 O11 51.22(6) 2_656 2_656
O11 Nd1 O11 140.60(4) . 2_656
O10 Nd1 O11 123.93(6) 2_646 2_656
O10 Nd1 O11 71.02(6) . 2_656
O6 Nd1 C19 74.24(8) . 2_656
O7 Nd1 C19 87.57(8) 2_646 2_656
O8 Nd1 C19 116.08(9) 1_545 2_656
O12 Nd1 C19 25.67(7) 2_656 2_656
O11 Nd1 C19 163.68(8) . 2_656
O10 Nd1 C19 105.64(7) 2_646 2_656
O10 Nd1 C19 96.26(7) . 2_656
O11 Nd1 C19 26.22(7) 2_656 2_656
O6 Nd1 Nd1 133.93(5) . 2_646
O7 Nd1 Nd1 80.75(5) 2_646 2_646
O8 Nd1 Nd1 68.47(5) 1_545 2_646
O12 Nd1 Nd1 120.11(5) 2_656 2_646
O11 Nd1 Nd1 38.33(4) . 2_646
O10 Nd1 Nd1 38.02(5) 2_646 2_646
O10 Nd1 Nd1 113.37(5) . 2_646
O11 Nd1 Nd1 151.52(5) 2_656 2_646
C19 Nd1 Nd1 142.81(5) 2_656 2_646
O6 Nd1 Nd1 74.36(5) . 2_656
O7 Nd1 Nd1 65.41(5) 2_646 2_656
O8 Nd1 Nd1 142.44(5) 1_545 2_656
O12 Nd1 Nd1 86.02(5) 2_656 2_656
O11 Nd1 Nd1 108.30(5) . 2_656
O10 Nd1 Nd1 144.52(5) 2_646 2_656
O10 Nd1 Nd1 36.59(4) . 2_656
O11 Nd1 Nd1 34.80(4) 2_656 2_656
C19 Nd1 Nd1 60.78(6) 2_656 2_656
Nd1 Nd1 Nd1 139.192(16) 2_646 2_656
C2 O1 Co1 108.58(19) . .
C1 O2 Co1 108.31(19) . .
C2 O3 Co2 113.68(19) . .
C1 O4 Co2 114.1(2) . .
C3 O5 Co2 128.25(19) . .
C3 O6 Nd1 160.7(2) . .
C10 O7 Nd1 135.80(19) . 2_656
C10 O8 Nd1 132.27(19) . 1_565
C12 O9 Co2 140.5(2) . .
C12 O10 Nd1 149.72(17) . 2_656
C12 O10 Nd1 104.89(16) . .
Nd1 O10 Nd1 105.39(7) 2_656 .
C19 O11 Nd1 162.47(18) . .
C19 O11 Nd1 87.90(15) . 2_646
Nd1 O11 Nd1 106.87(7) . 2_646
C19 O12 Nd1 98.07(16) . 2_646
Co2 O13 H13A 115.1 . .
Co2 O13 H13B 114.3 . .
H13A O13 H13B 107.0 . .
H14A O14 H14B 103.7 . .
H15B O15 H15A 110.1 . .
H16A O16 H16B 115.2 . .

loop_
_geom_bond_atom_site_label_1
_geom_bond_atom_site_label_2
_geom_bond_distance
_geom_bond_site_symmetry_2
C1 O4 1.245(3) .
C1 O2 1.258(4) .
C1 C2 1.551(4) .
C2 O3 1.242(4) .
C2 O1 1.265(3) .
C3 O6 1.246(3) .
C3 O5 1.257(3) .
C3 C4 1.499(4) .
C4 C5 1.387(4) .
C4 C9 1.415(4) .
C5 C6 1.386(4) .
C5 H5 0.9500 .
C6 N1 1.387(4) .
C6 C7 1.406(4) .
C7 N2 1.377(4) .
C7 C8 1.380(4) .
C8 C9 1.386(4) .
C8 H8 0.9500 .
C9 C10 1.486(4) .
C10 O7 1.257(4) .
C10 O8 1.267(3) .
C11 N1 1.318(4) .
C11 N2 1.340(4) .
C11 H11 0.9500 .
C12 O9 1.237(3) .
C12 O10 1.283(3) .
C12 C13 1.508(4) .
C13 C14 1.384(4) .
C13 C18 1.429(4) .
C14 C15 1.391(4) .
C14 H14 0.9500 .
C15 N4 1.377(4) .
C15 C16 1.408(4) .
C16 C17 1.389(4) .
C16 N3 1.394(4) .
C17 C18 1.380(4) .
C17 H17 0.9500 .
C18 C19 1.485(4) .
C19 O12 1.265(3) .
C19 O11 1.278(3) .
C19 Nd1 2.891(3) 2_646
C20 N3 1.316(4) .
C20 N4 1.352(4) .
C20 H20 0.9500 .
Co1 O2 2.104(2) .
Co1 O2 2.104(2) 3_557
Co1 N1 2.112(2) 1_455
Co1 N1 2.112(2) 3_657
Co1 O1 2.125(2) .
Co1 O1 2.125(2) 3_557
Co2 O5 2.017(2) .
Co2 O9 2.079(2) .
Co2 O3 2.097(2) .
Co2 O4 2.106(2) .
Co2 N3 2.147(3) 2_556
Co2 O13 2.187(2) .
N1 Co1 2.112(2) 1_655
N2 H2 0.8800 .
N3 Co2 2.147(3) 2_546
N4 H4 0.8800 .
Nd1 O6 2.338(2) .
Nd1 O7 2.355(2) 2_646
Nd1 O8 2.381(2) 1_545
Nd1 O12 2.428(2) 2_656
Nd1 O11 2.4298(19) .
Nd1 O10 2.519(2) 2_646
Nd1 O10 2.603(2) .
Nd1 O11 2.641(2) 2_656
Nd1 C19 2.891(3) 2_656
Nd1 Nd1 4.0743(7) 2_646
Nd1 Nd1 4.0743(7) 2_656
O7 Nd1 2.355(2) 2_656
O8 Nd1 2.381(2) 1_565
O10 Nd1 2.5192(19) 2_656
O11 Nd1 2.6405(19) 2_646
O12 Nd1 2.428(2) 2_646
O13 H13A 0.8456 .
O13 H13B 0.8492 .
O14 H14A 0.8514 .
O14 H14B 0.8530 .
O15 H15B 0.8516 .
O15 H15A 0.8507 .
O16 H16A 0.8552 .
O16 H16B 0.8511 .

loop_
_geom_hbond_atom_site_label_D
_geom_hbond_atom_site_label_H
_geom_hbond_atom_site_label_A
_geom_hbond_distance_DH
_geom_hbond_distance_HA
_geom_hbond_distance_DA
_geom_hbond_angle_DHA
_geom_hbond_site_symmetry_A
O16 H16B O2 0.85 2.56 3.278(5) 143.0 1_565
O16 H16A O14 0.86 2.15 2.988(6) 168.1 .
O15 H15A O2 0.85 2.41 2.921(5) 119.4 3_667
O14 H14B O16 0.85 2.29 3.131(7) 169.9 3_667
O14 H14A O4 0.85 2.57 3.040(4) 115.8 .
O14 H14A O5 0.85 2.04 2.847(4) 158.2 .
O13 H13B O6 0.85 2.56 3.063(3) 119.4 .
O13 H13B O8 0.85 2.13 2.972(3) 169.3 1_545
O13 H13A O15 0.85 2.04 2.869(6) 165.3 1_545
N4 H4 O9 0.88 2.55 3.331(3) 148.9 2_556
N4 H4 O3 0.88 2.30 3.005(3) 136.9 2_556
N2 H2 O16 0.88 2.53 3.038(5) 117.2 1_655
N2 H2 O1 0.88 2.04 2.810(3) 145.8 1_665

loop_
_geom_torsion_atom_site_label_1
_geom_torsion_atom_site_label_2
_geom_torsion_atom_site_label_3
_geom_torsion_atom_site_label_4
_geom_torsion
_geom_torsion_site_symmetry_1
_geom_torsion_site_symmetry_4
O4 C1 C2 O3 3.3(4) . .
O2 C1 C2 O3 -176.5(3) . .
O4 C1 C2 O1 -177.3(3) . .
O2 C1 C2 O1 2.8(4) . .
O6 C3 C4 C5 -73.0(4) . .
O5 C3 C4 C5 101.4(3) . .
O6 C3 C4 C9 112.2(3) . .
O5 C3 C4 C9 -73.5(3) . .
C9 C4 C5 C6 -0.4(4) . .
C3 C4 C5 C6 -175.2(3) . .
C4 C5 C6 N1 179.5(3) . .
C4 C5 C6 C7 -2.5(4) . .
C5 C6 C7 N2 -175.7(3) . .
N1 C6 C7 N2 2.6(3) . .
C5 C6 C7 C8 3.7(5) . .
N1 C6 C7 C8 -177.9(3) . .
N2 C7 C8 C9 177.6(3) . .
C6 C7 C8 C9 -1.7(5) . .
C7 C8 C9 C4 -1.2(4) . .
C7 C8 C9 C10 -178.0(3) . .
C5 C4 C9 C8 2.3(4) . .
C3 C4 C9 C8 176.9(3) . .
C5 C4 C9 C10 179.1(3) . .
C3 C4 C9 C10 -6.3(4) . .
C8 C9 C10 O7 162.0(3) . .
C4 C9 C10 O7 -14.8(4) . .
C8 C9 C10 O8 -17.5(4) . .
C4 C9 C10 O8 165.6(3) . .
O9 C12 C13 C14 102.8(3) . .
O10 C12 C13 C14 -77.5(3) . .
O9 C12 C13 C18 -68.9(3) . .
O10 C12 C13 C18 110.8(3) . .
C18 C13 C14 C15 3.4(4) . .
C12 C13 C14 C15 -168.3(2) . .
C13 C14 C15 N4 178.0(3) . .
C13 C14 C15 C16 0.4(4) . .
N4 C15 C16 C17 178.0(3) . .
C14 C15 C16 C17 -3.9(4) . .
N4 C15 C16 N3 -0.8(3) . .
C14 C15 C16 N3 177.4(3) . .
N3 C16 C17 C18 -178.3(3) . .
C15 C16 C17 C18 3.2(4) . .
C16 C17 C18 C13 0.6(4) . .
C16 C17 C18 C19 -175.1(3) . .
C14 C13 C18 C17 -4.0(4) . .
C12 C13 C18 C17 167.4(2) . .
C14 C13 C18 C19 171.4(3) . .
C12 C13 C18 C19 -17.1(4) . .
C17 C18 C19 O12 -14.9(4) . .
C13 C18 C19 O12 169.5(3) . .
C17 C18 C19 O11 161.3(3) . .
C13 C18 C19 O11 -14.4(4) . .
C17 C18 C19 Nd1 57.6(6) . 2_646
C13 C18 C19 Nd1 -118.0(5) . 2_646
N2 C11 N1 C6 0.7(4) . .
N2 C11 N1 Co1 -174.1(2) . 1_655
C5 C6 N1 C11 176.1(3) . .
C7 C6 N1 C11 -2.1(3) . .
C5 C6 N1 Co1 -9.2(5) . 1_655
C7 C6 N1 Co1 172.6(2) . 1_655
N1 C11 N2 C7 1.0(4) . .
C8 C7 N2 C11 178.4(3) . .
C6 C7 N2 C11 -2.2(3) . .
N4 C20 N3 C16 0.4(4) . .
N4 C20 N3 Co2 171.4(2) . 2_546
C17 C16 N3 C20 -178.4(3) . .
C15 C16 N3 C20 0.2(3) . .
C17 C16 N3 Co2 11.5(5) . 2_546
C15 C16 N3 Co2 -169.9(2) . 2_546
N3 C20 N4 C15 -0.9(4) . .
C14 C15 N4 C20 -176.9(3) . .
C16 C15 N4 C20 1.0(4) . .
O3 C2 O1 Co1 -161.9(3) . .
C1 C2 O1 Co1 18.8(3) . .
O2 Co1 O1 C2 -23.67(19) . .
O2 Co1 O1 C2 156.33(19) 3_557 .
N1 Co1 O1 C2 61.5(2) 1_455 .
N1 Co1 O1 C2 -118.5(2) 3_657 .
O4 C1 O2 Co1 157.2(3) . .
C2 C1 O2 Co1 -22.9(3) . .
N1 Co1 O2 C1 -61.4(2) 1_455 .
N1 Co1 O2 C1 118.6(2) 3_657 .
O1 Co1 O2 C1 25.0(2) . .
O1 Co1 O2 C1 -155.0(2) 3_557 .
O1 C2 O3 Co2 176.1(2) . .
C1 C2 O3 Co2 -4.6(3) . .
O5 Co2 O3 C2 12.3(4) . .
O9 Co2 O3 C2 177.7(2) . .
O4 Co2 O3 C2 3.5(2) . .
N3 Co2 O3 C2 -91.2(2) 2_556 .
O13 Co2 O3 C2 91.7(2) . .
O2 C1 O4 Co2 179.7(2) . .
C2 C1 O4 Co2 -0.1(3) . .
O5 Co2 O4 C1 -179.0(2) . .
O9 Co2 O4 C1 -26.8(5) . .
O3 Co2 O4 C1 -1.7(2) . .
N3 Co2 O4 C1 90.5(2) 2_556 .
O13 Co2 O4 C1 -89.0(2) . .
O6 C3 O5 Co2 4.7(4) . .
C4 C3 O5 Co2 -169.20(18) . .
O9 Co2 O5 C3 -37.7(3) . .
O3 Co2 O5 C3 127.0(3) . .
O4 Co2 O5 C3 135.6(2) . .
N3 Co2 O5 C3 -129.2(2) 2_556 .
O13 Co2 O5 C3 48.0(2) . .
O5 C3 O6 Nd1 82.2(6) . .
C4 C3 O6 Nd1 -104.1(6) . .
O7 Nd1 O6 C3 6.0(6) 2_646 .
O8 Nd1 O6 C3 -161.2(6) 1_545 .
O12 Nd1 O6 C3 96.3(6) 2_656 .
O11 Nd1 O6 C3 -94.2(6) . .
O10 Nd1 O6 C3 168.5(5) 2_646 .
O10 Nd1 O6 C3 -29.2(6) . .
O11 Nd1 O6 C3 45.1(6) 2_656 .
C19 Nd1 O6 C3 72.3(6) 2_656 .
Nd1 Nd1 O6 C3 -136.4(6) 2_646 .
Nd1 Nd1 O6 C3 8.9(6) 2_656 .
O8 C10 O7 Nd1 54.4(4) . 2_656
C9 C10 O7 Nd1 -125.1(2) . 2_656
O7 C10 O8 Nd1 -40.4(4) . 1_565
C9 C10 O8 Nd1 139.1(2) . 1_565
O10 C12 O9 Co2 32.3(5) . .
C13 C12 O9 Co2 -148.0(2) . .
O5 Co2 O9 C12 -33.7(3) . .
O3 Co2 O9 C12 150.9(3) . .
O4 Co2 O9 C12 175.4(3) . .
N3 Co2 O9 C12 57.7(3) 2_556 .
O13 Co2 O9 C12 -122.2(3) . .
O9 C12 O10 Nd1 -107.0(4) . 2_656
C13 C12 O10 Nd1 73.3(4) . 2_656
O9 C12 O10 Nd1 74.1(3) . .
C13 C12 O10 Nd1 -105.6(2) . .
O6 Nd1 O10 C12 -95.27(18) . .
O7 Nd1 O10 C12 107.67(19) 2_646 .
O8 Nd1 O10 C12 -41.7(2) 1_545 .
O12 Nd1 O10 C12 -167.94(17) 2_656 .
O11 Nd1 O10 C12 27.75(17) . .
O10 Nd1 O10 C12 62.89(17) 2_646 .
O11 Nd1 O10 C12 -174.06(19) 2_656 .
C19 Nd1 O10 C12 -166.84(18) 2_656 .
Nd1 Nd1 O10 C12 36.18(19) 2_646 .
Nd1 Nd1 O10 C12 179.4(2) 2_656 .
O6 Nd1 O10 Nd1 85.32(9) . 2_656
O7 Nd1 O10 Nd1 -71.74(8) 2_646 2_656
O8 Nd1 O10 Nd1 138.92(8) 1_545 2_656
O12 Nd1 O10 Nd1 12.65(11) 2_656 2_656
O11 Nd1 O10 Nd1 -151.67(9) . 2_656
O10 Nd1 O10 Nd1 -116.52(12) 2_646 2_656
O11 Nd1 O10 Nd1 6.53(7) 2_656 2_656
C19 Nd1 O10 Nd1 13.75(9) 2_656 2_656
Nd1 Nd1 O10 Nd1 -143.24(5) 2_646 2_656
O12 C19 O11 Nd1 165.0(5) . .
C18 C19 O11 Nd1 -11.1(8) . .
Nd1 C19 O11 Nd1 148.0(6) 2_646 .
O12 C19 O11 Nd1 17.0(3) . 2_646
C18 C19 O11 Nd1 -159.1(2) . 2_646
O6 Nd1 O11 C19 84.9(6) . .
O7 Nd1 O11 C19 -54.2(6) 2_646 .
O8 Nd1 O11 C19 145.9(6) 1_545 .
O12 Nd1 O11 C19 -122.8(6) 2_656 .
O10 Nd1 O11 C19 -139.5(6) 2_646 .
O10 Nd1 O11 C19 21.1(6) . .
O11 Nd1 O11 C19 -12.5(6) 2_656 .
C19 Nd1 O11 C19 -41.8(8) 2_656 .
Nd1 Nd1 O11 C19 -146.4(7) 2_646 .
Nd1 Nd1 O11 C19 3.7(6) 2_656 .
O6 Nd1 O11 Nd1 -128.73(8) . 2_646
O7 Nd1 O11 Nd1 92.16(8) 2_646 2_646
O8 Nd1 O11 Nd1 -67.71(8) 1_545 2_646
O12 Nd1 O11 Nd1 23.6(2) 2_656 2_646
O10 Nd1 O11 Nd1 6.87(7) 2_646 2_646
O10 Nd1 O11 Nd1 167.47(9) . 2_646
O11 Nd1 O11 Nd1 133.87(9) 2_656 2_646
C19 Nd1 O11 Nd1 104.6(2) 2_656 2_646
Nd1 Nd1 O11 Nd1 150.13(5) 2_656 2_646
O11 C19 O12 Nd1 -18.7(3) . 2_646
C18 C19 O12 Nd1 157.4(2) . 2_646
